data_7111755
loop_
_publ_author_name
'Halvagar, Mohammad Reza'
'Fard, Zohreh Hassanzadeh'
'Dehnen, Stefanie'

_publ_section_title
;
 Directed derivatization of organotin sulfide compounds: synthesis and
 self-assembly of an SnS backpack-like cage and a CuSnS ternary cluster
;
_journal_issue 26
_journal_name_full 'Chemical Communications'
_journal_page_first 4716
_journal_page_last 4718
_journal_paper_doi 10.1039/c0cc00889c
_journal_volume 46
_journal_year 2010
_chemical_formula_moiety '(C78 H100 Cu4 N8 O2 P4 S8 Sn4), 2(C4H8O)'
_chemical_formula_sum 'C86 H116 Cu4 N8 O4 P4 S8 Sn4'
_chemical_formula_weight 2435.15
_chemical_name_systematic
;
?
;
_space_group_IT_number 14
_symmetry_cell_setting monoclinic
_symmetry_space_group_name_Hall '-P 2yn'
_symmetry_space_group_name_H-M 'P 1 21/n 1'
_atom_sites_solution_hydrogens geom
_atom_sites_solution_primary direct
_atom_sites_solution_secondary difmap
_audit_creation_method SHELXL-97
_cell_angle_alpha 90.00
_cell_angle_beta 93.05(3)
_cell_angle_gamma 90.00
_cell_formula_units_Z 2
_cell_length_a 13.875(3)
_cell_length_b 20.617(4)
_cell_length_c 17.955(4)
_cell_measurement_temperature 100(2)
_cell_volume 5128.9(19)
_computing_cell_refinement 'XAREA 1.38 (Stoe 2006)'
_computing_data_collection 'XAREA 1.38 (Stoe 2006)'
_computing_data_reduction 'XAREA 1.38 (Stoe 2006)'
_computing_structure_refinement 'SHELXL-97 (Sheldrick, 1997)'
_computing_structure_solution 'SHELXS-97 (Sheldrick, 1990)'
_diffrn_ambient_temperature 100(2)
_diffrn_measured_fraction_theta_full 0.999
_diffrn_measured_fraction_theta_max 0.999
_diffrn_measurement_device_type IPDS2T
_diffrn_measurement_method '\w scans'
_diffrn_radiation_monochromator graphite
_diffrn_radiation_source 'fine-focus sealed tube'
_diffrn_radiation_type MoK\a
_diffrn_radiation_wavelength 0.71073
_diffrn_reflns_av_R_equivalents 0.0444
_diffrn_reflns_av_sigmaI/netI 0.0577
_diffrn_reflns_limit_h_max 16
_diffrn_reflns_limit_h_min -16
_diffrn_reflns_limit_k_max 24
_diffrn_reflns_limit_k_min -24
_diffrn_reflns_limit_l_max 21
_diffrn_reflns_limit_l_min -21
_diffrn_reflns_number 27791
_diffrn_reflns_theta_full 25.00
_diffrn_reflns_theta_max 25.00
_diffrn_reflns_theta_min 1.51
_exptl_absorpt_coefficient_mu 2.047
_exptl_absorpt_correction_T_max 0.8700
_exptl_absorpt_correction_T_min 0.5101
_exptl_absorpt_correction_type numerical
_exptl_absorpt_process_details X-RED32
_exptl_crystal_colour yellow
_exptl_crystal_density_diffrn 1.624
_exptl_crystal_density_method 'not measured'
_exptl_crystal_description plate
_exptl_crystal_F_000 2528
_exptl_crystal_size_max 0.38
_exptl_crystal_size_mid 0.08
_exptl_crystal_size_min 0.07
_refine_diff_density_max 1.475
_refine_diff_density_min -0.925
_refine_diff_density_rms 0.086
_refine_ls_extinction_method none
_refine_ls_goodness_of_fit_ref 0.999
_refine_ls_hydrogen_treatment mixed
_refine_ls_matrix_type full
_refine_ls_number_parameters 568
_refine_ls_number_reflns 9038
_refine_ls_number_restraints 47
_refine_ls_restrained_S_all 0.999
_refine_ls_R_factor_all 0.0499
_refine_ls_R_factor_gt 0.0276
_refine_ls_shift/su_max 0.001
_refine_ls_shift/su_mean 0.000
_refine_ls_structure_factor_coef Fsqd
_refine_ls_weighting_details 'calc w=1/[\s^2^(Fo^2^)+(0.0140P)^2^+0.0000P] where P=(Fo^2^+2Fc^2^)/3'
_refine_ls_weighting_scheme calc
_refine_ls_wR_factor_gt 0.0469
_refine_ls_wR_factor_ref 0.0490
_reflns_number_gt 6567
_reflns_number_total 9038
_reflns_threshold_expression >2sigma(I)
_cod_data_source_file C0CC00889Csup1.cif
_cod_data_source_block compound3
_cod_depositor_comments
;
The following automatic conversions were performed:
'__exptl_crystal_description' tag replaced with
'_exptl_crystal_description'.

Automatic conversion script
Id: cif_correct_tags 1440 2010-10-19 06:21:57Z saulius 
;
_cod_original_cell_volume 5128.9(18)
_cod_original_sg_symbol_H-M p21/n
_cod_database_code 7111755

loop_
_symmetry_equiv_pos_as_xyz
'x, y, z'
'-x+1/2, y+1/2, -z+1/2'
'-x, -y, -z'
'x-1/2, -y-1/2, z-1/2'

loop_
_atom_site_label
_atom_site_type_symbol
_atom_site_fract_x
_atom_site_fract_y
_atom_site_fract_z
_atom_site_U_iso_or_equiv
_atom_site_adp_type
_atom_site_occupancy
_atom_site_symmetry_multiplicity
_atom_site_calc_flag
_atom_site_refinement_flags
_atom_site_disorder_assembly
_atom_site_disorder_group
C1 C 0.7022(3) 0.45149(19) 0.7173(2) 0.0215(9) Uani 1 1 d . . .
C1T C 0.5352(3) 0.3312(2) 0.1149(2) 0.0336(10) Uani 1 1 d . . .
H1T1 H 0.5369 0.3787 0.1069 0.040 Uiso 1 1 calc R . .
H1T2 H 0.5978 0.3174 0.1388 0.040 Uiso 1 1 calc R . .
C2 C 0.6365(3) 0.4283(2) 0.7780(2) 0.0306(10) Uani 1 1 d . . .
H2A H 0.6654 0.4400 0.8272 0.046 Uiso 1 1 calc R . .
H2B H 0.6290 0.3811 0.7749 0.046 Uiso 1 1 calc R . .
H2C H 0.5731 0.4490 0.7708 0.046 Uiso 1 1 calc R . .
C2T C 0.4538(3) 0.3134(2) 0.1629(2) 0.0340(10) Uani 1 1 d . . .
H2T1 H 0.3983 0.3431 0.1547 0.041 Uiso 1 1 calc R . .
H2T2 H 0.4748 0.3136 0.2165 0.041 Uiso 1 1 calc R . .
C3 C 0.7117(3) 0.5251(2) 0.7186(2) 0.0354(10) Uani 1 1 d . . .
H3A H 0.6477 0.5448 0.7107 0.053 Uiso 1 1 calc R . .
H3B H 0.7530 0.5390 0.6790 0.053 Uiso 1 1 calc R . .
H3C H 0.7406 0.5388 0.7671 0.053 Uiso 1 1 calc R . .
C3T C 0.4403(3) 0.2524(2) 0.0536(3) 0.0390(11) Uani 1 1 d D . .
H3T1 H 0.4564 0.2101 0.0313 0.047 Uiso 1 1 calc R . .
H3T2 H 0.3797 0.2687 0.0286 0.047 Uiso 1 1 calc R . .
C4 C 0.7999(2) 0.4172(2) 0.72983(19) 0.0223(8) Uani 1 1 d . . .
H4A H 0.8243 0.4249 0.7819 0.027 Uiso 1 1 calc R . .
H4B H 0.7900 0.3699 0.7236 0.027 Uiso 1 1 calc R . .
C4T C 0.4292(3) 0.2454(2) 0.1359(3) 0.0384(11) Uani 1 1 d . . .
H4T1 H 0.4747 0.2130 0.1583 0.046 Uiso 1 1 calc R . .
H4T2 H 0.3624 0.2333 0.1470 0.046 Uiso 1 1 calc R . .
C5 C 0.8755(2) 0.4389(2) 0.6780(2) 0.0245(9) Uani 1 1 d . . .
C6 C 0.9545(4) 0.4827(3) 0.7056(2) 0.0603(18) Uani 1 1 d . . .
H6A H 1.0169 0.4617 0.6990 0.090 Uiso 1 1 calc R . .
H6B H 0.9477 0.4918 0.7586 0.090 Uiso 1 1 calc R . .
H6C H 0.9511 0.5234 0.6774 0.090 Uiso 1 1 calc R . .
C7 C 0.8978(2) 0.42884(19) 0.4851(2) 0.0194(8) Uani 1 1 d . . .
C8 C 0.8913(3) 0.3481(2) 0.3299(2) 0.0253(9) Uani 1 1 d . . .
H8A H 0.9380 0.3813 0.3167 0.038 Uiso 1 1 calc R . .
H8B H 0.8819 0.3173 0.2887 0.038 Uiso 1 1 calc R . .
H8C H 0.9158 0.3251 0.3748 0.038 Uiso 1 1 calc R . .
C9 C 0.7979(2) 0.37942(18) 0.3446(2) 0.0201(8) Uani 1 1 d . . .
C10 C 0.7305(3) 0.39927(19) 0.2806(2) 0.0236(9) Uani 1 1 d . . .
H10A H 0.6767 0.3677 0.2756 0.028 Uiso 1 1 calc R . .
H10B H 0.7654 0.3980 0.2339 0.028 Uiso 1 1 calc R . .
C11 C 0.6888(2) 0.46769(19) 0.29048(19) 0.0188(8) Uani 1 1 d . . .
C12 C 0.7679(3) 0.51913(19) 0.2910(2) 0.0235(9) Uani 1 1 d . . .
H12A H 0.7992 0.5182 0.2434 0.035 Uiso 1 1 calc R . .
H12B H 0.8159 0.5102 0.3318 0.035 Uiso 1 1 calc R . .
H12C H 0.7395 0.5620 0.2982 0.035 Uiso 1 1 calc R . .
C13 C 0.6111(3) 0.4811(2) 0.2295(2) 0.0243(9) Uani 1 1 d . . .
H13A H 0.5846 0.5246 0.2363 0.036 Uiso 1 1 calc R . .
H13B H 0.5595 0.4489 0.2322 0.036 Uiso 1 1 calc R . .
H13C H 0.6392 0.4784 0.1807 0.036 Uiso 1 1 calc R . .
C018 C 0.6805(4) 0.0945(2) 0.5923(3) 0.0532(14) Uani 1 1 d . . .
H018 H 0.7104 0.1030 0.6401 0.064 Uiso 1 1 calc R . .
C020 C 0.0900(3) 0.2528(2) 0.3276(2) 0.0288(10) Uani 1 1 d . . .
H020 H 0.0269 0.2347 0.3243 0.035 Uiso 1 1 calc R . .
C022 C 0.5949(4) 0.0718(2) 0.4551(3) 0.0457(12) Uani 1 1 d . . .
H022 H 0.5651 0.0631 0.4073 0.055 Uiso 1 1 calc R . .
C023 C 0.4352(3) 0.1856(2) 0.6110(2) 0.0292(10) Uani 1 1 d . . .
H023 H 0.4950 0.1843 0.6393 0.035 Uiso 1 1 calc R . .
C025 C 0.3181(3) 0.24491(19) 0.5337(2) 0.0202(8) Uani 1 1 d . . .
C027 C 0.2228(2) 0.29870(19) 0.4020(2) 0.0205(8) Uani 1 1 d . . .
C030 C 0.1410(3) 0.2594(2) 0.2642(2) 0.0293(10) Uani 1 1 d . . .
H030 H 0.1135 0.2454 0.2174 0.035 Uiso 1 1 calc R . .
C032 C 0.2610(3) 0.1896(2) 0.5298(2) 0.0283(9) Uani 1 1 d . . .
H032 H 0.2008 0.1904 0.5020 0.034 Uiso 1 1 calc R . .
C033 C 0.4061(3) 0.2422(2) 0.5745(2) 0.0247(9) Uani 1 1 d . . .
H033 H 0.4466 0.2794 0.5774 0.030 Uiso 1 1 calc R . .
C035 C 0.7712(3) 0.16527(19) 0.3684(2) 0.0276(9) Uani 1 1 d . . .
H035 H 0.7804 0.1465 0.4166 0.033 Uiso 1 1 calc R . .
C038 C 0.2907(3) 0.1334(2) 0.5659(2) 0.0330(10) Uani 1 1 d . . .
H038 H 0.2511 0.0958 0.5628 0.040 Uiso 1 1 calc R . .
C040 C 0.7472(3) 0.2202(2) 0.2293(2) 0.0316(10) Uani 1 1 d . . .
H040 H 0.7391 0.2398 0.1815 0.038 Uiso 1 1 calc R . .
C042 C 0.1301(3) 0.27236(19) 0.3958(2) 0.0251(9) Uani 1 1 d . . .
H042 H 0.0943 0.2678 0.4392 0.030 Uiso 1 1 calc R . .
C043 C 0.2310(3) 0.2861(2) 0.2688(2) 0.0292(10) Uani 1 1 d . . .
H043 H 0.2654 0.2915 0.2249 0.035 Uiso 1 1 calc R . .
C044 C 0.2728(3) 0.3054(2) 0.3377(2) 0.0255(9) Uani 1 1 d . . .
H044 H 0.3360 0.3233 0.3405 0.031 Uiso 1 1 calc R . .
C045 C 0.6851(3) 0.19563(19) 0.3489(2) 0.0238(9) Uani 1 1 d . . .
C046 C 0.1816(3) 0.34824(19) 0.5452(2) 0.0235(9) Uani 1 1 d . . .
H04A H 0.1378 0.3115 0.5511 0.035 Uiso 1 1 calc R . .
H04B H 0.1467 0.3837 0.5193 0.035 Uiso 1 1 calc R . .
H04C H 0.2062 0.3632 0.5944 0.035 Uiso 1 1 calc R . .
C047 C 0.6617(3) 0.0323(2) 0.5718(2) 0.0389(11) Uani 1 1 d . . .
H047 H 0.6780 -0.0025 0.6046 0.047 Uiso 1 1 calc R . .
C049 C 0.8448(3) 0.1615(2) 0.3190(2) 0.0327(10) Uani 1 1 d . . .
H049 H 0.9037 0.1404 0.3335 0.039 Uiso 1 1 calc R . .
C051 C 0.6740(3) 0.2240(2) 0.2780(2) 0.0265(9) Uani 1 1 d . . .
H051 H 0.6158 0.2459 0.2634 0.032 Uiso 1 1 calc R . .
C052 C 0.6573(3) 0.1452(2) 0.5453(2) 0.0379(11) Uani 1 1 d . . .
H052 H 0.6714 0.1883 0.5611 0.045 Uiso 1 1 calc R . .
C053 C 0.8317(3) 0.1885(2) 0.2489(2) 0.0304(10) Uani 1 1 d . . .
H053 H 0.8809 0.1852 0.2143 0.037 Uiso 1 1 calc R . .
C054 C 0.4811(3) 0.1807(2) 0.3595(2) 0.0328(10) Uani 1 1 d . . .
H05A H 0.4923 0.1395 0.3342 0.049 Uiso 1 1 calc R . .
H05B H 0.4652 0.2144 0.3223 0.049 Uiso 1 1 calc R . .
H05C H 0.4274 0.1758 0.3924 0.049 Uiso 1 1 calc R . .
C055 C 0.6138(3) 0.13473(19) 0.4757(2) 0.0243(9) Uani 1 1 d . . .
C060 C 0.3780(3) 0.1319(2) 0.6064(2) 0.0320(10) Uani 1 1 d . . .
H060 H 0.3983 0.0932 0.6313 0.038 Uiso 1 1 calc R . .
C111 C 0.6185(4) 0.0209(2) 0.5026(3) 0.0489(13) Uani 1 1 d . . .
H111 H 0.6047 -0.0224 0.4872 0.059 Uiso 1 1 calc R . .
N1 N 0.86365(19) 0.41871(15) 0.61105(16) 0.0198(7) Uani 1 1 d . . .
N2 N 0.9266(2) 0.43855(16) 0.55855(16) 0.0212(7) Uani 1 1 d D . .
H2N H 0.968(2) 0.4704(14) 0.571(2) 0.025 Uiso 1 1 d D . .
N3 N 0.8291(2) 0.38189(15) 0.47202(17) 0.0189(7) Uani 1 1 d D . .
H3N H 0.799(2) 0.3698(18) 0.5122(15) 0.023 Uiso 1 1 d D . .
N4 N 0.7663(2) 0.39240(15) 0.40888(16) 0.0187(7) Uani 1 1 d . . .
O1 O 0.93498(17) 0.45879(14) 0.43448(13) 0.0255(6) Uani 1 1 d . . .
O1T O 0.5172(2) 0.29803(16) 0.04525(16) 0.0404(8) Uani 1 1 d D . .
S1 S 0.66655(6) 0.31521(5) 0.57571(5) 0.0194(2) Uani 1 1 d . . .
S2 S 0.50728(6) 0.37937(5) 0.39584(5) 0.0181(2) Uani 1 1 d . . .
S3 S 0.46168(6) 0.42546(5) 0.61215(5) 0.01770(19) Uani 1 1 d . . .
S4 S 0.68861(6) 0.50280(5) 0.51931(5) 0.0177(2) Uani 1 1 d . . .
Cu1 Cu 0.58775(3) 0.30255(2) 0.46490(2) 0.01999(11) Uani 1 1 d . . .
Cu2 Cu 0.40181(3) 0.39643(2) 0.48806(2) 0.01967(11) Uani 1 1 d . . .
Sn1 Sn 0.621131(17) 0.464683(12) 0.398829(14) 0.01623(6) Uani 1 1 d . . .
Sn2 Sn 0.635894(17) 0.422736(13) 0.608768(14) 0.01679(6) Uani 1 1 d . . .
P1 P 0.58937(7) 0.20398(5) 0.41454(5) 0.0217(2) Uani 1 1 d . . .
P2 P 0.28248(7) 0.32279(5) 0.49068(5) 0.0191(2) Uani 1 1 d . . .
O2T O -0.0695(5) 0.0158(4) 0.5027(4) 0.0486(12) Uani 0.50 1 d PDU A -1
C6T C -0.0006(9) 0.0527(7) 0.4567(9) 0.0486(12) Uani 0.50 1 d PDU A -1
H6T1 H -0.0147 0.0997 0.4574 0.058 Uiso 0.50 1 calc PR A -1
H6T2 H -0.0042 0.0373 0.4044 0.058 Uiso 0.50 1 calc PR A -1
C7T C 0.0999(6) 0.0382(5) 0.4949(5) 0.0486(12) Uani 0.50 1 d PDU A -1
H7T1 H 0.1114 0.0658 0.5396 0.058 Uiso 0.50 1 calc PR A -1
H7T2 H 0.1514 0.0465 0.4601 0.058 Uiso 0.50 1 calc PR A -1
C8T C 0.0985(7) -0.0350(6) 0.5174(7) 0.0486(12) Uani 0.50 1 d PDU A -1
H8T1 H 0.1430 -0.0444 0.5610 0.058 Uiso 0.50 1 calc PR A -1
H8T2 H 0.1131 -0.0638 0.4755 0.058 Uiso 0.50 1 calc PR A -1
C9T C -0.0153(10) -0.0393(7) 0.5381(9) 0.0486(12) Uani 0.50 1 d PDU A -1
H9T1 H -0.0434 -0.0809 0.5197 0.058 Uiso 0.50 1 calc PR A -1
H9T2 H -0.0201 -0.0377 0.5928 0.058 Uiso 0.50 1 calc PR A -1

loop_
_atom_site_aniso_label
_atom_site_aniso_U_11
_atom_site_aniso_U_22
_atom_site_aniso_U_33
_atom_site_aniso_U_23
_atom_site_aniso_U_13
_atom_site_aniso_U_12
C1 0.0236(19) 0.023(2) 0.0171(19) -0.0029(17) -0.0025(15) 0.0008(16)
C1T 0.036(2) 0.034(3) 0.031(2) -0.005(2) -0.0001(19) -0.006(2)
C2 0.029(2) 0.048(3) 0.0148(19) 0.003(2) 0.0004(16) 0.007(2)
C2T 0.032(2) 0.037(3) 0.033(2) -0.004(2) 0.0037(18) -0.004(2)
C3 0.051(3) 0.026(3) 0.027(2) -0.006(2) -0.018(2) 0.003(2)
C3T 0.029(2) 0.040(3) 0.048(3) -0.011(2) 0.001(2) -0.008(2)
C4 0.0226(19) 0.028(2) 0.0165(18) 0.0023(18) -0.0024(15) -0.0007(17)
C4T 0.037(2) 0.032(3) 0.047(3) -0.001(2) 0.010(2) -0.006(2)
C5 0.0193(19) 0.030(2) 0.024(2) 0.0046(19) -0.0009(16) -0.0038(16)
C6 0.058(3) 0.101(5) 0.023(2) -0.012(3) 0.006(2) -0.051(3)
C7 0.0182(18) 0.020(2) 0.0202(19) -0.0015(19) 0.0001(15) 0.0054(17)
C8 0.027(2) 0.027(2) 0.022(2) -0.0039(19) 0.0004(16) 0.0073(17)
C9 0.0209(19) 0.014(2) 0.025(2) -0.0044(18) 0.0008(16) -0.0030(15)
C10 0.023(2) 0.026(2) 0.022(2) -0.0035(18) 0.0007(16) 0.0014(17)
C11 0.0214(18) 0.020(2) 0.0150(18) -0.0016(18) 0.0032(14) 0.0009(16)
C12 0.0232(19) 0.025(2) 0.022(2) -0.0014(18) 0.0026(16) -0.0027(17)
C13 0.027(2) 0.028(2) 0.018(2) -0.0012(18) 0.0000(16) 0.0037(17)
C018 0.090(4) 0.028(3) 0.039(3) 0.004(2) -0.023(3) 0.001(3)
C020 0.022(2) 0.032(3) 0.032(2) -0.009(2) -0.0031(17) 0.0017(18)
C022 0.075(3) 0.027(3) 0.034(3) -0.002(2) -0.009(2) -0.003(3)
C023 0.030(2) 0.031(3) 0.026(2) 0.001(2) -0.0029(17) 0.0012(19)
C025 0.0229(19) 0.021(2) 0.0174(19) -0.0018(17) 0.0046(15) -0.0028(16)
C027 0.0208(19) 0.016(2) 0.024(2) -0.0016(18) 0.0004(16) -0.0001(16)
C030 0.031(2) 0.031(3) 0.025(2) -0.009(2) -0.0057(17) 0.0039(19)
C032 0.025(2) 0.028(2) 0.032(2) 0.001(2) 0.0016(17) -0.0022(18)
C033 0.030(2) 0.023(2) 0.021(2) -0.0015(19) 0.0011(17) -0.0017(18)
C035 0.033(2) 0.021(2) 0.029(2) 0.0000(19) 0.0028(18) 0.0008(18)
C038 0.037(2) 0.021(2) 0.041(3) 0.003(2) 0.004(2) -0.0055(19)
C040 0.043(2) 0.030(3) 0.022(2) 0.000(2) 0.0008(19) -0.004(2)
C042 0.023(2) 0.028(2) 0.024(2) -0.004(2) 0.0012(16) -0.0035(18)
C043 0.032(2) 0.035(3) 0.021(2) -0.002(2) 0.0021(17) -0.0024(19)
C044 0.025(2) 0.026(2) 0.025(2) -0.004(2) 0.0002(16) -0.0008(18)
C045 0.033(2) 0.018(2) 0.020(2) -0.0036(18) -0.0014(16) -0.0013(18)
C046 0.028(2) 0.023(2) 0.020(2) -0.0035(18) 0.0032(16) -0.0004(17)
C047 0.053(3) 0.026(3) 0.038(3) 0.009(2) 0.001(2) 0.009(2)
C049 0.033(2) 0.023(2) 0.043(3) -0.001(2) 0.004(2) -0.0025(19)
C051 0.034(2) 0.024(2) 0.022(2) -0.0014(19) -0.0021(17) 0.0013(18)
C052 0.059(3) 0.019(2) 0.035(3) 0.000(2) -0.011(2) 0.002(2)
C053 0.040(2) 0.022(2) 0.030(2) -0.006(2) 0.0114(19) -0.0026(19)
C054 0.035(2) 0.028(3) 0.035(2) -0.005(2) -0.0014(19) -0.0002(19)
C055 0.027(2) 0.020(2) 0.025(2) -0.0011(19) 0.0030(17) 0.0010(17)
C060 0.038(2) 0.029(2) 0.030(2) 0.008(2) 0.0068(19) 0.008(2)
C111 0.082(4) 0.022(3) 0.043(3) -0.003(2) 0.004(3) -0.003(2)
N1 0.0201(15) 0.0219(18) 0.0174(16) 0.0013(15) 0.0011(12) -0.0021(14)
N2 0.0176(15) 0.028(2) 0.0173(16) -0.0002(15) -0.0011(13) -0.0065(13)
N3 0.0185(16) 0.0220(18) 0.0157(16) 0.0005(15) -0.0025(13) -0.0001(13)
N4 0.0214(16) 0.0154(17) 0.0191(16) -0.0035(14) -0.0005(13) -0.0026(13)
O1 0.0272(13) 0.0317(16) 0.0177(13) 0.0003(13) 0.0035(11) -0.0076(13)
O1T 0.0456(17) 0.044(2) 0.0321(17) -0.0101(16) 0.0098(14) -0.0142(15)
S1 0.0222(5) 0.0172(5) 0.0185(5) -0.0001(4) -0.0011(4) 0.0003(4)
S2 0.0186(5) 0.0168(5) 0.0189(5) -0.0013(4) -0.0001(4) -0.0025(4)
S3 0.0185(4) 0.0171(5) 0.0174(4) -0.0001(4) 0.0000(3) 0.0002(4)
S4 0.0199(4) 0.0165(5) 0.0166(5) -0.0002(4) -0.0006(4) -0.0010(4)
Cu1 0.0232(2) 0.0177(3) 0.0191(2) -0.0005(2) 0.00071(18) 0.0002(2)
Cu2 0.0212(2) 0.0181(3) 0.0196(2) -0.0014(2) 0.00089(19) -0.0031(2)
Sn1 0.01782(12) 0.01613(13) 0.01468(12) -0.00065(12) 0.00035(9) -0.00088(11)
Sn2 0.01876(12) 0.01675(14) 0.01458(12) -0.00039(12) -0.00165(9) -0.00012(11)
P1 0.0282(5) 0.0182(6) 0.0186(5) -0.0007(5) -0.0008(4) 0.0015(4)
P2 0.0211(5) 0.0179(5) 0.0184(5) -0.0014(4) 0.0009(4) -0.0039(4)
O2T 0.047(3) 0.061(4) 0.038(2) 0.006(2) -0.002(2) 0.016(2)
C6T 0.047(3) 0.061(4) 0.038(2) 0.006(2) -0.002(2) 0.016(2)
C7T 0.047(3) 0.061(4) 0.038(2) 0.006(2) -0.002(2) 0.016(2)
C8T 0.047(3) 0.061(4) 0.038(2) 0.006(2) -0.002(2) 0.016(2)
C9T 0.047(3) 0.061(4) 0.038(2) 0.006(2) -0.002(2) 0.016(2)

loop_
_atom_type_symbol
_atom_type_description
_atom_type_scat_dispersion_real
_atom_type_scat_dispersion_imag
_atom_type_scat_source
C C 0.0033 0.0016 'International Tables Vol C Tables 4.2.6.8 and 6.1.1.4'
H H 0.0000 0.0000 'International Tables Vol C Tables 4.2.6.8 and 6.1.1.4'
N N 0.0061 0.0033 'International Tables Vol C Tables 4.2.6.8 and 6.1.1.4'
O O 0.0106 0.0060 'International Tables Vol C Tables 4.2.6.8 and 6.1.1.4'
S S 0.1246 0.1234 'International Tables Vol C Tables 4.2.6.8 and 6.1.1.4'
Cu Cu 0.3201 1.2651 'International Tables Vol C Tables 4.2.6.8 and 6.1.1.4'
Sn Sn -0.6537 1.4246 'International Tables Vol C Tables 4.2.6.8 and 6.1.1.4'
P P 0.1023 0.0942 'International Tables Vol C Tables 4.2.6.8 and 6.1.1.4'

loop_
_geom_angle_atom_site_label_1
_geom_angle_atom_site_label_2
_geom_angle_atom_site_label_3
_geom_angle
_geom_angle_site_symmetry_1
_geom_angle_site_symmetry_3
C3 C1 C2 110.7(3) . .
C3 C1 C4 112.4(3) . .
C2 C1 C4 107.8(3) . .
C3 C1 Sn2 108.4(2) . .
C2 C1 Sn2 108.1(2) . .
C4 C1 Sn2 109.4(2) . .
O1T C1T C2T 106.4(3) . .
C1T C2T C4T 101.9(3) . .
O1T C3T C4T 106.3(3) . .
C5 C4 C1 114.3(3) . .
C3T C4T C2T 101.1(4) . .
N1 C5 C6 124.7(3) . .
N1 C5 C4 115.2(3) . .
C6 C5 C4 120.1(3) . .
O1 C7 N3 122.8(3) . .
O1 C7 N2 121.5(3) . .
N3 C7 N2 115.6(3) . .
N4 C9 C8 126.4(4) . .
N4 C9 C10 113.8(3) . .
C8 C9 C10 119.9(3) . .
C9 C10 C11 112.6(3) . .
C13 C11 C12 111.1(3) . .
C13 C11 C10 109.8(3) . .
C12 C11 C10 111.3(3) . .
C13 C11 Sn1 108.8(2) . .
C12 C11 Sn1 110.7(2) . .
C10 C11 Sn1 104.9(2) . .
C047 C018 C052 121.2(5) . .
C030 C020 C042 120.3(4) . .
C055 C022 C111 121.2(4) . .
C060 C023 C033 120.1(4) . .
C032 C025 C033 118.4(4) . .
C032 C025 P2 123.9(3) . .
C033 C025 P2 117.7(3) . .
C044 C027 C042 118.2(4) . .
C044 C027 P2 118.5(3) . .
C042 C027 P2 123.3(3) . .
C043 C030 C020 119.9(4) . .
C038 C032 C025 120.7(4) . .
C023 C033 C025 120.5(4) . .
C045 C035 C049 121.3(4) . .
C032 C038 C060 119.9(4) . .
C053 C040 C051 120.9(4) . .
C020 C042 C027 120.8(4) . .
C030 C043 C044 120.4(4) . .
C027 C044 C043 120.5(3) . .
C035 C045 C051 118.1(3) . .
C035 C045 P1 121.9(3) . .
C051 C045 P1 119.9(3) . .
C018 C047 C111 118.6(5) . .
C053 C049 C035 119.6(4) . .
C040 C051 C045 120.3(4) . .
C018 C052 C055 121.1(4) . .
C040 C053 C049 119.7(4) . .
C022 C055 C052 117.5(4) . .
C022 C055 P1 123.5(3) . .
C052 C055 P1 118.9(3) . .
C023 C060 C038 120.4(4) . .
C047 C111 C022 120.3(5) . .
C5 N1 N2 119.5(3) . .
C7 N2 N1 116.7(3) . .
C7 N3 N4 115.1(3) . .
C9 N4 N3 117.7(3) . .
C9 N4 Sn1 111.8(2) . .
N3 N4 Sn1 127.6(2) . .
C1T O1T C3T 108.5(3) . .
Cu1 S1 Sn2 104.46(4) . .
Cu1 S2 Cu2 91.54(4) . .
Cu1 S2 Sn1 101.44(4) . .
Cu2 S2 Sn1 108.71(4) . .
Cu2 S3 Sn2 105.45(4) . .
Cu2 S3 Sn1 90.99(4) . 3_666
Sn2 S3 Sn1 117.79(4) . 3_666
Cu2 S4 Sn1 93.13(4) 3_666 .
Cu2 S4 Sn2 116.26(4) 3_666 .
Sn1 S4 Sn2 104.54(4) . .
P1 Cu1 S1 116.98(4) . .
P1 Cu1 S2 115.53(4) . .
S1 Cu1 S2 127.49(4) . .
P2 Cu2 S2 114.22(4) . .
P2 Cu2 S3 111.47(4) . .
S2 Cu2 S3 120.21(4) . .
P2 Cu2 S4 101.54(4) . 3_666
S2 Cu2 S4 116.08(4) . 3_666
S3 Cu2 S4 89.41(4) . 3_666
C11 Sn1 S2 108.44(10) . .
C11 Sn1 S4 127.70(10) . .
S2 Sn1 S4 118.96(4) . .
C11 Sn1 N4 72.65(12) . .
S2 Sn1 N4 95.33(7) . .
S4 Sn1 N4 81.87(7) . .
C11 Sn1 S3 96.79(10) . 3_666
S2 Sn1 S3 111.26(3) . 3_666
S4 Sn1 S3 86.12(3) . 3_666
N4 Sn1 S3 153.39(7) . 3_666
C1 Sn2 S1 114.11(10) . .
C1 Sn2 S3 110.11(9) . .
S1 Sn2 S3 102.91(3) . .
C1 Sn2 S4 106.00(10) . .
S1 Sn2 S4 114.12(3) . .
S3 Sn2 S4 109.58(4) . .
C054 P1 C055 104.1(2) . .
C054 P1 C045 103.44(18) . .
C055 P1 C045 101.33(17) . .
C054 P1 Cu1 115.82(14) . .
C055 P1 Cu1 118.44(14) . .
C045 P1 Cu1 111.78(13) . .
C027 P2 C046 102.74(17) . .
C027 P2 C025 103.18(18) . .
C046 P2 C025 102.85(17) . .
C027 P2 Cu2 117.78(12) . .
C046 P2 Cu2 113.78(13) . .
C025 P2 Cu2 114.64(12) . .
C9T O2T C6T 107.4(9) . .
O2T C6T C7T 104.0(8) . .
C6T C7T C8T 106.1(9) . .
C7T C8T C9T 97.8(8) . .
O2T C9T C8T 109.4(9) . .

loop_
_geom_bond_atom_site_label_1
_geom_bond_atom_site_label_2
_geom_bond_distance
_geom_bond_site_symmetry_2
C1 C3 1.523(6) .
C1 C2 1.534(5) .
C1 C4 1.535(5) .
C1 Sn2 2.191(4) .
C1T O1T 1.435(5) .
C1T C2T 1.503(5) .
C2T C4T 1.515(6) .
C3T O1T 1.436(5) .
C3T C4T 1.502(6) .
C4 C5 1.506(5) .
C5 N1 1.275(5) .
C5 C6 1.484(6) .
C7 O1 1.234(4) .
C7 N3 1.369(5) .
C7 N2 1.372(5) .
C8 C9 1.484(5) .
C9 N4 1.285(4) .
C9 C10 1.500(5) .
C10 C11 1.539(5) .
C11 C13 1.521(5) .
C11 C12 1.526(5) .
C11 Sn1 2.205(3) .
C018 C047 1.354(7) .
C018 C052 1.372(6) .
C020 C030 1.379(5) .
C020 C042 1.378(6) .
C022 C055 1.370(6) .
C022 C111 1.382(6) .
C023 C060 1.362(6) .
C023 C033 1.388(6) .
C025 C032 1.389(5) .
C025 C033 1.392(5) .
C025 P2 1.837(4) .
C027 C044 1.386(5) .
C027 C042 1.395(5) .
C027 P2 1.824(4) .
C030 C043 1.362(5) .
C032 C038 1.379(6) .
C035 C045 1.378(5) .
C035 C049 1.390(5) .
C038 C060 1.380(6) .
C040 C053 1.371(6) .
C040 C051 1.377(5) .
C043 C044 1.396(5) .
C045 C051 1.403(5) .
C045 P1 1.829(4) .
C046 P2 1.827(3) .
C047 C111 1.371(7) .
C049 C053 1.381(6) .
C052 C055 1.375(6) .
C054 P1 1.818(4) .
C055 P1 1.822(4) .
N1 N2 1.381(4) .
N3 N4 1.409(4) .
N4 Sn1 2.505(3) .
S1 Cu1 2.2340(12) .
S1 Sn2 2.3398(11) .
S2 Cu1 2.2683(11) .
S2 Cu2 2.2945(11) .
S2 Sn1 2.3628(10) .
S3 Cu2 2.4116(12) .
S3 Sn2 2.4218(10) .
S3 Sn1 2.5427(11) 3_666
S4 Cu2 2.4268(11) 3_666
S4 Sn1 2.4410(11) .
S4 Sn2 2.4423(10) .
Cu1 P1 2.2248(12) .
Cu2 P2 2.2488(11) .
Cu2 S4 2.4268(11) 3_666
Sn1 S3 2.5427(11) 3_666
O2T C9T 1.486(11) .
O2T C6T 1.503(13) .
C6T C7T 1.549(16) .
C7T C8T 1.561(16) .
C8T C9T 1.643(17) .

loop_
_geom_hbond_atom_site_label_D
_geom_hbond_atom_site_label_H
_geom_hbond_atom_site_label_A
_geom_hbond_distance_DH
_geom_hbond_distance_HA
_geom_hbond_distance_DA
_geom_hbond_angle_DHA
_geom_hbond_site_symmetry_A
N2 H2N O1 0.895(18) 1.99(2) 2.856(4) 163(3) 3_766
N3 H3N S1 0.889(18) 2.48(2) 3.300(3) 153(3) .

loop_
_geom_torsion_atom_site_label_1
_geom_torsion_atom_site_label_2
_geom_torsion_atom_site_label_3
_geom_torsion_atom_site_label_4
_geom_torsion
_geom_torsion_site_symmetry_1
_geom_torsion_site_symmetry_4
O1T C1T C2T C4T 31.2(5) . .
C3 C1 C4 C5 -53.2(4) . .
C2 C1 C4 C5 -175.4(3) . .
Sn2 C1 C4 C5 67.3(4) . .
O1T C3T C4T C2T 33.8(4) . .
C1T C2T C4T C3T -38.8(4) . .
C1 C4 C5 N1 -73.7(5) . .
C1 C4 C5 C6 104.3(5) . .
N4 C9 C10 C11 44.9(4) . .
C8 C9 C10 C11 -134.9(3) . .
C9 C10 C11 C13 -172.3(3) . .
C9 C10 C11 C12 64.2(4) . .
C9 C10 C11 Sn1 -55.5(3) . .
C042 C020 C030 C043 -0.8(6) . .
C033 C025 C032 C038 0.3(6) . .
P2 C025 C032 C038 -177.5(3) . .
C060 C023 C033 C025 0.7(6) . .
C032 C025 C033 C023 -0.7(5) . .
P2 C025 C033 C023 177.2(3) . .
C025 C032 C038 C060 0.1(6) . .
C030 C020 C042 C027 -0.4(6) . .
C044 C027 C042 C020 0.8(6) . .
P2 C027 C042 C020 -177.6(3) . .
C020 C030 C043 C044 1.5(6) . .
C042 C027 C044 C043 -0.1(6) . .
P2 C027 C044 C043 178.4(3) . .
C030 C043 C044 C027 -1.1(6) . .
C049 C035 C045 C051 -1.2(6) . .
C049 C035 C045 P1 -177.4(3) . .
C052 C018 C047 C111 0.0(8) . .
C045 C035 C049 C053 -0.1(6) . .
C053 C040 C051 C045 0.4(6) . .
C035 C045 C051 C040 1.1(6) . .
P1 C045 C051 C040 177.4(3) . .
C047 C018 C052 C055 0.1(8) . .
C051 C040 C053 C049 -1.8(6) . .
C035 C049 C053 C040 1.7(6) . .
C111 C022 C055 C052 0.2(7) . .
C111 C022 C055 P1 177.3(4) . .
C018 C052 C055 C022 -0.2(7) . .
C018 C052 C055 P1 -177.5(4) . .
C033 C023 C060 C038 -0.4(6) . .
C032 C038 C060 C023 -0.1(6) . .
C018 C047 C111 C022 0.0(7) . .
C055 C022 C111 C047 -0.1(8) . .
C6 C5 N1 N2 -1.0(6) . .
C4 C5 N1 N2 176.9(3) . .
O1 C7 N2 N1 161.1(3) . .
N3 C7 N2 N1 -22.0(5) . .
C5 N1 N2 C7 -164.4(4) . .
O1 C7 N3 N4 -33.7(5) . .
N2 C7 N3 N4 149.5(3) . .
C8 C9 N4 N3 6.5(5) . .
C10 C9 N4 N3 -173.3(3) . .
C8 C9 N4 Sn1 168.6(3) . .
C10 C9 N4 Sn1 -11.3(4) . .
C7 N3 N4 C9 78.3(4) . .
C7 N3 N4 Sn1 -80.6(3) . .
C2T C1T O1T C3T -10.4(5) . .
C4T C3T O1T C1T -15.1(5) . .
Sn2 S1 Cu1 P1 -176.29(4) . .
Sn2 S1 Cu1 S2 4.77(6) . .
Cu2 S2 Cu1 P1 119.36(4) . .
Sn1 S2 Cu1 P1 -131.20(4) . .
Cu2 S2 Cu1 S1 -61.68(5) . .
Sn1 S2 Cu1 S1 47.76(5) . .
Cu1 S2 Cu2 P2 -80.38(5) . .
Sn1 S2 Cu2 P2 177.00(4) . .
Cu1 S2 Cu2 S3 56.19(5) . .
Sn1 S2 Cu2 S3 -46.43(6) . .
Cu1 S2 Cu2 S4 161.95(4) . 3_666
Sn1 S2 Cu2 S4 59.32(5) . 3_666
Sn2 S3 Cu2 P2 134.11(4) . .
Sn1 S3 Cu2 P2 -106.65(4) 3_666 .
Sn2 S3 Cu2 S2 -3.53(6) . .
Sn1 S3 Cu2 S2 115.71(4) 3_666 .
Sn2 S3 Cu2 S4 -123.71(4) . 3_666
Sn1 S3 Cu2 S4 -4.47(3) 3_666 3_666
C13 C11 Sn1 S2 61.4(3) . .
C12 C11 Sn1 S2 -176.2(2) . .
C10 C11 Sn1 S2 -56.1(2) . .
C13 C11 Sn1 S4 -144.1(2) . .
C12 C11 Sn1 S4 -21.7(3) . .
C10 C11 Sn1 S4 98.4(2) . .
C13 C11 Sn1 N4 151.3(3) . .
C12 C11 Sn1 N4 -86.3(3) . .
C10 C11 Sn1 N4 33.8(2) . .
C13 C11 Sn1 S3 -53.8(3) . 3_666
C12 C11 Sn1 S3 68.6(2) . 3_666
C10 C11 Sn1 S3 -171.2(2) . 3_666
Cu1 S2 Sn1 C11 103.61(11) . .
Cu2 S2 Sn1 C11 -160.79(10) . .
Cu1 S2 Sn1 S4 -53.50(5) . .
Cu2 S2 Sn1 S4 42.10(5) . .
Cu1 S2 Sn1 N4 30.14(7) . .
Cu2 S2 Sn1 N4 125.74(8) . .
Cu1 S2 Sn1 S3 -151.11(3) . 3_666
Cu2 S2 Sn1 S3 -55.51(5) . 3_666
Cu2 S4 Sn1 C11 100.02(13) 3_666 .
Sn2 S4 Sn1 C11 -141.82(13) . .
Cu2 S4 Sn1 S2 -107.77(4) 3_666 .
Sn2 S4 Sn1 S2 10.39(5) . .
Cu2 S4 Sn1 N4 160.62(7) 3_666 .
Sn2 S4 Sn1 N4 -81.22(7) . .
Cu2 S4 Sn1 S3 4.43(3) 3_666 3_666
Sn2 S4 Sn1 S3 122.59(4) . 3_666
C9 N4 Sn1 C11 -14.6(2) . .
N3 N4 Sn1 C11 145.3(3) . .
C9 N4 Sn1 S2 93.1(2) . .
N3 N4 Sn1 S2 -107.0(3) . .
C9 N4 Sn1 S4 -148.4(2) . .
N3 N4 Sn1 S4 11.5(2) . .
C9 N4 Sn1 S3 -84.3(3) . 3_666
N3 N4 Sn1 S3 75.6(3) . 3_666
C3 C1 Sn2 S1 157.8(2) . .
C2 C1 Sn2 S1 -82.1(3) . .
C4 C1 Sn2 S1 35.0(3) . .
C3 C1 Sn2 S3 -87.0(2) . .
C2 C1 Sn2 S3 33.0(3) . .
C4 C1 Sn2 S3 150.1(2) . .
C3 C1 Sn2 S4 31.4(3) . .
C2 C1 Sn2 S4 151.4(2) . .
C4 C1 Sn2 S4 -91.5(2) . .
Cu1 S1 Sn2 C1 179.23(10) . .
Cu1 S1 Sn2 S3 59.96(5) . .
Cu1 S1 Sn2 S4 -58.69(5) . .
Cu2 S3 Sn2 C1 178.05(11) . .
Sn1 S3 Sn2 C1 78.50(11) 3_666 .
Cu2 S3 Sn2 S1 -59.94(4) . .
Sn1 S3 Sn2 S1 -159.49(4) 3_666 .
Cu2 S3 Sn2 S4 61.84(5) . .
Sn1 S3 Sn2 S4 -37.72(5) 3_666 .
Cu2 S4 Sn2 C1 -82.42(10) 3_666 .
Sn1 S4 Sn2 C1 176.58(10) . .
Cu2 S4 Sn2 S1 151.14(4) 3_666 .
Sn1 S4 Sn2 S1 50.14(4) . .
Cu2 S4 Sn2 S3 36.36(5) 3_666 .
Sn1 S4 Sn2 S3 -64.63(4) . .
C022 C055 P1 C054 33.9(4) . .
C052 C055 P1 C054 -148.9(3) . .
C022 C055 P1 C045 -73.2(4) . .
C052 C055 P1 C045 103.9(3) . .
C022 C055 P1 Cu1 164.2(3) . .
C052 C055 P1 Cu1 -18.7(4) . .
C035 C045 P1 C054 -134.3(3) . .
C051 C045 P1 C054 49.6(4) . .
C035 C045 P1 C055 -26.6(4) . .
C051 C045 P1 C055 157.2(3) . .
C035 C045 P1 Cu1 100.4(3) . .
C051 C045 P1 Cu1 -75.7(3) . .
S1 Cu1 P1 C054 146.42(15) . .
S2 Cu1 P1 C054 -34.51(16) . .
S1 Cu1 P1 C055 21.73(15) . .
S2 Cu1 P1 C055 -159.20(14) . .
S1 Cu1 P1 C045 -95.46(14) . .
S2 Cu1 P1 C045 83.61(14) . .
C044 C027 P2 C046 150.3(3) . .
C042 C027 P2 C046 -31.4(4) . .
C044 C027 P2 C025 -103.1(3) . .
C042 C027 P2 C025 75.3(4) . .
C044 C027 P2 Cu2 24.4(4) . .
C042 C027 P2 Cu2 -157.3(3) . .
C032 C025 P2 C027 -39.3(3) . .
C033 C025 P2 C027 142.9(3) . .
C032 C025 P2 C046 67.3(3) . .
C033 C025 P2 C046 -110.4(3) . .
C032 C025 P2 Cu2 -168.7(3) . .
C033 C025 P2 Cu2 13.6(3) . .
S2 Cu2 P2 C027 -43.49(14) . .
S3 Cu2 P2 C027 176.19(14) . .
S4 Cu2 P2 C027 82.23(14) 3_666 .
S2 Cu2 P2 C046 -163.79(14) . .
S3 Cu2 P2 C046 55.88(15) . .
S4 Cu2 P2 C046 -38.07(15) 3_666 .
S2 Cu2 P2 C025 78.20(13) . .
S3 Cu2 P2 C025 -62.13(13) . .
S4 Cu2 P2 C025 -156.08(13) 3_666 .
C9T O2T C6T C7T -26(2) . .
O2T C6T C7T C8T 39.9(12) . .
C6T C7T C8T C9T -35.0(10) . .
C6T O2T C9T C8T 4(2) . .
C7T C8T C9T O2T 19.4(18) . .
